data_1502343
loop_
_publ_author_name
'Jin, Weiwei'
'Du, Wangming'
'Yang, Qin'
'Yu, Haifeng'
'Chen, Jiping'
'Yu, Zhengkun'

_publ_section_title
;
 Regio- and stereoselective synthesis of multisubstituted olefins and
 conjugate dienes by using \a-oxo ketene dithioacetals as the building
 blocks.
;
_journal_issue 16
_journal_name_full 'Organic letters'
_journal_page_first 4272
_journal_page_last 4275
_journal_paper_doi 10.1021/ol201620g
_journal_volume 13
_journal_year 2011
_chemical_formula_sum 'C19 H13 Cl O S'
_chemical_formula_weight 324.80
_chemical_name_systematic
; 
 ? 
;
_space_group_IT_number 14
_symmetry_cell_setting monoclinic
_symmetry_space_group_name_Hall '-P 2ybc'
_symmetry_space_group_name_H-M 'P 1 21/c 1'
_atom_sites_solution_hydrogens geom
_atom_sites_solution_primary direct
_atom_sites_solution_secondary difmap
_audit_creation_method SHELXL-97
_cell_angle_alpha 90.00
_cell_angle_beta 105.0840(10)
_cell_angle_gamma 90.00
_cell_formula_units_Z 4
_cell_length_a 13.0170(11)
_cell_length_b 9.1064(8)
_cell_length_c 13.6673(11)
_cell_measurement_reflns_used 3903
_cell_measurement_temperature 185(2)
_cell_measurement_theta_max 26.02
_cell_measurement_theta_min 2.76
_cell_volume 1564.3(2)
_computing_cell_refinement 'Bruker SMART'
_computing_data_collection 'Bruker SMART'
_computing_data_reduction 'Bruker SAINT'
_computing_molecular_graphics 'Bruker SHELXTL'
_computing_publication_material 'Bruker SHELXTL'
_computing_structure_refinement 'SHELXL-97 (Sheldrick, 1997)'
_computing_structure_solution 'SHELXS-97 (Sheldrick, 1990)'
_diffrn_ambient_temperature 185(2)
_diffrn_measured_fraction_theta_full 0.995
_diffrn_measured_fraction_theta_max 0.995
_diffrn_measurement_device_type 'Bruker APEX CCD'
_diffrn_measurement_method 'phi and omega scans'
_diffrn_radiation_monochromator graphite
_diffrn_radiation_source 'fine-focus sealed tube'
_diffrn_radiation_type MoK\a
_diffrn_radiation_wavelength 0.71073
_diffrn_reflns_av_R_equivalents 0.0239
_diffrn_reflns_av_sigmaI/netI 0.0248
_diffrn_reflns_limit_h_max 12
_diffrn_reflns_limit_h_min -16
_diffrn_reflns_limit_k_max 11
_diffrn_reflns_limit_k_min -11
_diffrn_reflns_limit_l_max 16
_diffrn_reflns_limit_l_min -16
_diffrn_reflns_number 9362
_diffrn_reflns_theta_full 26.03
_diffrn_reflns_theta_max 26.03
_diffrn_reflns_theta_min 1.62
_exptl_absorpt_coefficient_mu 0.376
_exptl_absorpt_correction_T_max 0.9598
_exptl_absorpt_correction_T_min 0.9219
_exptl_absorpt_correction_type multi-scan
_exptl_absorpt_process_details '(SADABS; Sheldrick, 1996)'
_exptl_crystal_colour yellow
_exptl_crystal_density_diffrn 1.379
_exptl_crystal_density_method 'not measured'
_exptl_crystal_description block
_exptl_crystal_F_000 672
_exptl_crystal_size_max 0.22
_exptl_crystal_size_mid 0.14
_exptl_crystal_size_min 0.11
_refine_diff_density_max 0.255
_refine_diff_density_min -0.182
_refine_diff_density_rms 0.043
_refine_ls_extinction_method none
_refine_ls_goodness_of_fit_ref 1.066
_refine_ls_hydrogen_treatment constr
_refine_ls_matrix_type full
_refine_ls_number_parameters 212
_refine_ls_number_reflns 3074
_refine_ls_number_restraints 0
_refine_ls_restrained_S_all 1.066
_refine_ls_R_factor_all 0.0417
_refine_ls_R_factor_gt 0.0334
_refine_ls_shift/su_max 0.024
_refine_ls_shift/su_mean 0.002
_refine_ls_structure_factor_coef Fsqd
_refine_ls_weighting_details 'calc w=1/[\s^2^(Fo^2^)+(0.0479P)^2^+0.2674P] where P=(Fo^2^+2Fc^2^)/3'
_refine_ls_weighting_scheme calc
_refine_ls_wR_factor_gt 0.0840
_refine_ls_wR_factor_ref 0.0898
_reflns_number_gt 2600
_reflns_number_total 3074
_reflns_threshold_expression >2sigma(I)
_cod_data_source_file ol201620g_si_004.cif
_cod_data_source_block ua134
_cod_depositor_comments
;
The following automatic conversions were performed:

'_symmetry_cell_setting' value 'Monoclinic' changed to 'monoclinic'
according to /home/saulius/struct/CIF-dictionaries/cif_core.dic
dictionary named 'cif_core.dic' version 2.4.1 from 2010-06-29.

Automatic conversion script
Id: cif_fix_values 1715 2011-07-08 13:25:40Z adriana 
;
_cod_original_sg_symbol_H-M P2(1)/c
_cod_database_code 1502343

loop_
_symmetry_equiv_pos_as_xyz
'x, y, z'
'-x, y+1/2, -z+1/2'
'-x, -y, -z'
'x, -y-1/2, z-1/2'

loop_
_atom_site_label
_atom_site_type_symbol
_atom_site_fract_x
_atom_site_fract_y
_atom_site_fract_z
_atom_site_U_iso_or_equiv
_atom_site_adp_type
_atom_site_occupancy
_atom_site_symmetry_multiplicity
_atom_site_calc_flag
_atom_site_refinement_flags
_atom_site_disorder_assembly
_atom_site_disorder_group
Cl1 Cl 0.57190(4) 0.92214(5) 0.92905(3) 0.04657(15) Uani 1 1 d . . .
S1 S 0.63988(7) 0.05997(8) 0.65553(6) 0.0297(2) Uani 0.738(2) 1 d P A 1
C3 C 0.7022(8) 0.1901(9) 0.5142(6) 0.055(2) Uani 0.738(2) 1 d P A 1
H3 H 0.7321 0.2602 0.4781 0.066 Uiso 0.738(2) 1 calc PR A 1
S1' S 0.7024(5) 0.2104(5) 0.4931(5) 0.0390(9) Uani 0.262(2) 1 d P A 2
C3' C 0.6464(11) 0.0845(14) 0.6329(11) 0.055(2) Uani 0.262(2) 1 d P A 2
H3' H 0.6276 0.0671 0.6946 0.066 Uiso 0.262(2) 1 calc PR A 2
O1 O 0.69257(9) 0.34564(11) 0.75810(8) 0.0359(3) Uani 1 1 d . . .
C1 C 0.62714(13) -0.02694(17) 0.54446(12) 0.0346(4) Uani 1 1 d . . .
H1 H 0.5986 -0.1232 0.5325 0.042 Uiso 1 1 calc R A 1
C2 C 0.66006(14) 0.04877(17) 0.47335(12) 0.0368(4) Uani 1 1 d . A .
H2 H 0.6563 0.0148 0.4068 0.044 Uiso 1 1 calc R B 1
C4 C 0.69349(12) 0.21029(15) 0.61251(11) 0.0275(3) Uani 1 1 d . . .
C5 C 0.72351(12) 0.33703(15) 0.68102(11) 0.0287(3) Uani 1 1 d . A .
C6 C 0.79582(13) 0.44496(16) 0.65293(11) 0.0309(3) Uani 1 1 d . . .
H6 H 0.8311 0.4135 0.6039 0.037 Uiso 1 1 calc R A .
C7 C 0.81762(12) 0.58289(15) 0.68865(11) 0.0279(3) Uani 1 1 d . A .
C8 C 0.75586(12) 0.66100(15) 0.75054(10) 0.0262(3) Uani 1 1 d . . .
C9 C 0.80832(12) 0.73377(16) 0.83938(11) 0.0303(3) Uani 1 1 d . A .
H9 H 0.8837 0.7294 0.8620 0.036 Uiso 1 1 calc R . .
C10 C 0.75197(13) 0.81224(16) 0.89505(11) 0.0320(3) Uani 1 1 d . . .
H10 H 0.7881 0.8602 0.9561 0.038 Uiso 1 1 calc R A .
C11 C 0.64239(13) 0.81976(15) 0.86049(11) 0.0297(3) Uani 1 1 d . A .
C12 C 0.58783(12) 0.74956(15) 0.77263(11) 0.0299(3) Uani 1 1 d . . .
H12 H 0.5125 0.7557 0.7499 0.036 Uiso 1 1 calc R A .
C13 C 0.64502(12) 0.67015(15) 0.71835(11) 0.0286(3) Uani 1 1 d . A .
H13 H 0.6082 0.6210 0.6581 0.034 Uiso 1 1 calc R . .
C14 C 0.90378(12) 0.66771(16) 0.66127(10) 0.0283(3) Uani 1 1 d . . .
C15 C 0.99547(13) 0.59832(18) 0.64898(12) 0.0363(4) Uani 1 1 d . A .
H15 H 1.0043 0.4957 0.6606 0.044 Uiso 1 1 calc R . .
C16 C 1.07336(14) 0.6777(2) 0.62013(13) 0.0435(4) Uani 1 1 d . . .
H16 H 1.1356 0.6294 0.6127 0.052 Uiso 1 1 calc R A .
C17 C 1.06118(14) 0.82750(19) 0.60203(13) 0.0424(4) Uani 1 1 d . A .
H17 H 1.1145 0.8816 0.5816 0.051 Uiso 1 1 calc R . .
C18 C 0.97145(13) 0.89699(18) 0.61391(13) 0.0380(4) Uani 1 1 d . . .
H18 H 0.9627 0.9994 0.6011 0.046 Uiso 1 1 calc R A .
C19 C 0.89348(13) 0.81921(17) 0.64439(11) 0.0323(3) Uani 1 1 d . A .
H19 H 0.8327 0.8691 0.6539 0.039 Uiso 1 1 calc R . .

loop_
_atom_site_aniso_label
_atom_site_aniso_U_11
_atom_site_aniso_U_22
_atom_site_aniso_U_33
_atom_site_aniso_U_23
_atom_site_aniso_U_13
_atom_site_aniso_U_12
Cl1 0.0553(3) 0.0487(3) 0.0390(3) -0.00300(17) 0.0183(2) 0.0190(2)
S1 0.0384(4) 0.0216(3) 0.0318(4) -0.0001(2) 0.0141(3) -0.0035(2)
C3 0.052(3) 0.048(3) 0.067(4) 0.001(2) 0.019(2) -0.0015(18)
S1' 0.0452(15) 0.0294(14) 0.0468(17) -0.0204(16) 0.0200(13) -0.0074(11)
C3' 0.052(3) 0.048(3) 0.067(4) 0.001(2) 0.019(2) -0.0015(18)
O1 0.0471(7) 0.0333(6) 0.0330(6) -0.0050(5) 0.0203(5) -0.0051(5)
C1 0.0369(9) 0.0261(8) 0.0400(9) -0.0037(6) 0.0087(7) -0.0026(7)
C2 0.0448(10) 0.0330(8) 0.0353(9) -0.0029(7) 0.0154(8) 0.0021(7)
C4 0.0309(8) 0.0232(7) 0.0313(8) -0.0004(6) 0.0132(6) 0.0003(6)
C5 0.0314(8) 0.0258(7) 0.0301(8) -0.0014(6) 0.0102(6) 0.0007(6)
C6 0.0349(9) 0.0307(7) 0.0297(8) -0.0035(6) 0.0132(7) -0.0023(6)
C7 0.0286(8) 0.0293(8) 0.0247(7) -0.0003(6) 0.0052(6) -0.0018(6)
C8 0.0304(8) 0.0233(7) 0.0256(7) 0.0011(6) 0.0086(6) -0.0026(6)
C9 0.0295(8) 0.0316(8) 0.0284(8) -0.0008(6) 0.0050(6) -0.0022(6)
C10 0.0413(9) 0.0287(7) 0.0243(7) -0.0019(6) 0.0053(6) 0.0005(7)
C11 0.0421(9) 0.0231(7) 0.0268(7) 0.0036(6) 0.0141(7) 0.0051(6)
C12 0.0299(8) 0.0281(7) 0.0327(8) 0.0060(6) 0.0100(6) 0.0005(6)
C13 0.0329(8) 0.0247(7) 0.0277(7) -0.0004(6) 0.0072(6) -0.0045(6)
C14 0.0299(8) 0.0308(7) 0.0238(7) -0.0021(6) 0.0062(6) -0.0042(6)
C15 0.0381(9) 0.0330(8) 0.0404(9) 0.0014(7) 0.0145(7) 0.0007(7)
C16 0.0352(10) 0.0480(10) 0.0521(11) 0.0010(8) 0.0200(8) 0.0011(8)
C17 0.0370(10) 0.0478(10) 0.0445(10) 0.0052(8) 0.0144(8) -0.0111(8)
C18 0.0407(10) 0.0336(8) 0.0383(9) 0.0035(7) 0.0076(8) -0.0076(7)
C19 0.0308(8) 0.0312(8) 0.0336(8) -0.0014(6) 0.0063(7) -0.0020(6)

loop_
_atom_type_symbol
_atom_type_description
_atom_type_scat_dispersion_real
_atom_type_scat_dispersion_imag
_atom_type_scat_source
C C 0.0033 0.0016 'International Tables Vol C Tables 4.2.6.8 and 6.1.1.4'
H H 0.0000 0.0000 'International Tables Vol C Tables 4.2.6.8 and 6.1.1.4'
O O 0.0106 0.0060 'International Tables Vol C Tables 4.2.6.8 and 6.1.1.4'
S S 0.1246 0.1234 'International Tables Vol C Tables 4.2.6.8 and 6.1.1.4'
Cl Cl 0.1484 0.1585 'International Tables Vol C Tables 4.2.6.8 and 6.1.1.4'

loop_
_geom_angle_atom_site_label_1
_geom_angle_atom_site_label_2
_geom_angle_atom_site_label_3
_geom_angle
C1 S1 C4 91.12(8)
C4 C3 C2 111.8(6)
C4 C3 H3 124.1
C2 C3 H3 124.1
C2 S1' C4 93.3(3)
C4 C3' C1 112.4(9)
C4 C3' H3' 123.8
C1 C3' H3' 123.8
C2 C1 C3' 102.1(5)
C2 C1 S1 115.76(12)
C2 C1 H1 122.1
C3' C1 H1 135.7
S1 C1 H1 122.1
C1 C2 C3 109.6(3)
C1 C2 S1' 121.2(3)
C1 C2 H2 125.2
C3 C2 H2 125.2
S1' C2 H2 113.5
C3' C4 C3 103.9(7)
C3' C4 C5 126.0(6)
C3 C4 C5 130.0(4)
C3' C4 S1' 110.6(6)
C5 C4 S1' 123.2(2)
C3 C4 S1 111.7(4)
C5 C4 S1 118.26(11)
S1' C4 S1 118.44(19)
O1 C5 C4 120.31(13)
O1 C5 C6 123.70(13)
C4 C5 C6 115.92(12)
C7 C6 C5 127.75(13)
C7 C6 H6 116.1
C5 C6 H6 116.1
C6 C7 C14 119.55(13)
C6 C7 C8 123.73(13)
C14 C7 C8 116.63(12)
C9 C8 C13 118.49(13)
C9 C8 C7 120.41(13)
C13 C8 C7 121.00(13)
C10 C9 C8 120.91(14)
C10 C9 H9 119.5
C8 C9 H9 119.5
C11 C10 C9 118.99(14)
C11 C10 H10 120.5
C9 C10 H10 120.5
C10 C11 C12 121.67(14)
C10 C11 Cl1 118.92(12)
C12 C11 Cl1 119.41(12)
C11 C12 C13 118.74(14)
C11 C12 H12 120.6
C13 C12 H12 120.6
C12 C13 C8 121.19(14)
C12 C13 H13 119.4
C8 C13 H13 119.4
C15 C14 C19 118.27(14)
C15 C14 C7 121.22(14)
C19 C14 C7 120.48(14)
C16 C15 C14 120.65(15)
C16 C15 H15 119.7
C14 C15 H15 119.7
C15 C16 C17 120.40(16)
C15 C16 H16 119.8
C17 C16 H16 119.8
C18 C17 C16 119.50(15)
C18 C17 H17 120.2
C16 C17 H17 120.2
C17 C18 C19 120.72(16)
C17 C18 H18 119.6
C19 C18 H18 119.6
C18 C19 C14 120.44(15)
C18 C19 H19 119.8
C14 C19 H19 119.8

loop_
_geom_bond_atom_site_label_1
_geom_bond_atom_site_label_2
_geom_bond_distance
Cl1 C11 1.7427(14)
S1 C1 1.6814(17)
S1 C4 1.7088(15)
C3 C4 1.390(8)
C3 C2 1.452(8)
C3 H3 0.9500
S1' C2 1.570(5)
S1' C4 1.666(6)
C3' C4 1.362(12)
C3' C1 1.548(14)
C3' H3' 0.9500
O1 C5 1.2244(17)
C1 C2 1.349(2)
C1 H1 0.9500
C2 H2 0.9500
C4 C5 1.473(2)
C5 C6 1.479(2)
C6 C7 1.351(2)
C6 H6 0.9500
C7 C14 1.488(2)
C7 C8 1.491(2)
C8 C9 1.396(2)
C8 C13 1.397(2)
C9 C10 1.385(2)
C9 H9 0.9500
C10 C11 1.383(2)
C10 H10 0.9500
C11 C12 1.383(2)
C12 C13 1.384(2)
C12 H12 0.9500
C13 H13 0.9500
C14 C15 1.399(2)
C14 C19 1.399(2)
C15 C16 1.383(2)
C15 H15 0.9500
C16 C17 1.388(2)
C16 H16 0.9500
C17 C18 1.375(2)
C17 H17 0.9500
C18 C19 1.388(2)
C18 H18 0.9500
C19 H19 0.9500
